data_1530081
loop_
_publ_author_name
'Hazen, R.M.'
'Yagi, T.'
'Finger, L.W.'

_publ_section_title
;
 Crystal structure and compressibility of Mn F2 to 15 kbar
;
_journal_name_full 'Carnegie Institution of Washington: Yearbook'
_journal_page_first 841
_journal_page_last 842
_journal_volume 77
_journal_year 1978
_chemical_formula_sum 'F2 Mn'
_chemical_name_systematic 'Mn F2'
_space_group_IT_number 136
_symmetry_space_group_name_Hall '-P 4n 2n'
_symmetry_space_group_name_H-M 'P 42/m n m'
_cell_angle_alpha 90
_cell_angle_beta 90
_cell_angle_gamma 90
_cell_formula_units_Z 2
_cell_length_a 4.8509
_cell_length_b 4.8509
_cell_length_c 3.3043
_cell_volume 77.754
_citation_journal_id_ASTM CIWYAO
_cod_data_source_file Hazen_CIWYAO_1978_484.cif
_cod_data_source_block F2Mn1
_cod_original_cell_volume 77.75425
_cod_original_formula_sum 'F2 Mn1'
_cod_database_code 1530081

loop_
_symmetry_equiv_pos_as_xyz
x,y,z
-y+1/2,x+1/2,z+1/2
-x,-y,z
y+1/2,-x+1/2,z+1/2
x+1/2,-y+1/2,-z+1/2
y,x,-z
-x+1/2,y+1/2,-z+1/2
-y,-x,-z
-x,-y,-z
y-1/2,-x-1/2,-z-1/2
x,y,-z
-y-1/2,x-1/2,-z-1/2
-x-1/2,y-1/2,z-1/2
-y,-x,z
x-1/2,-y-1/2,z-1/2
y,x,z

loop_
_atom_site_label
_atom_site_type_symbol
_atom_site_fract_x
_atom_site_fract_y
_atom_site_fract_z
_atom_site_occupancy
_atom_site_U_iso_or_equiv
F1 F-1 0.3046 0.3046 0 1 0.0
Mn1 Mn+2 0 0 0 1 0.0
